data_7131556
loop_
_publ_author_name
'Kielesi&#x144;ski, &#x141;ukasz'
'Summa, Francesco F.'
'Conradie, Jeanet'
'Honig, Hilah C.'
'Friedman, Ariel'
'Monaco, Gugliemo'
'Elbaz, Lior'
'Ghosh, Abhik'
'Gryko, Daniel T.'

_publ_section_title
;
 Nonaromatic naphthocorroles.
;
_journal_issue 36
_journal_name_full 'Chemical communications (Cambridge, England)'
_journal_page_first 5439
_journal_page_last 5442
_journal_paper_doi 10.1039/d3cc01083j
_journal_volume 59
_journal_year 2023
_chemical_formula_moiety 'C38 H13.139 F10 N4'
_chemical_formula_sum 'C38 H14 F10 N4'
_chemical_formula_weight 716.53
_chemical_name_systematic LKI0838a_10
_space_group_crystal_system monoclinic
_space_group_IT_number 14
_space_group_name_Hall '-P 2yab'
_space_group_name_H-M_alt 'P 1 21/a 1'
_atom_sites_solution_hydrogens geom
_audit_creation_method SHELXL-2018/3
_audit_update_record
;
2023-02-08 deposited with the CCDC.	2023-04-06 downloaded from the CCDC.
;
_cell_angle_alpha 90
_cell_angle_beta 104.588(4)
_cell_angle_gamma 90
_cell_formula_units_Z 4
_cell_length_a 7.5781(3)
_cell_length_b 25.7071(9)
_cell_length_c 14.9710(5)
_cell_measurement_reflns_used 5616
_cell_measurement_temperature 100.0(1)
_cell_measurement_theta_max 69.3590
_cell_measurement_theta_min 3.0570
_cell_volume 2822.49(18)
_computing_structure_refinement 'SHELXL-2018/3 (Sheldrick, 2018)'
_diffrn_ambient_temperature 100.0(1)
_diffrn_measured_fraction_theta_full 0.966
_diffrn_measured_fraction_theta_max 0.955
_diffrn_measurement_device_type 'SuperNova, Dual, Cu at home/near, Eos'
_diffrn_radiation_type CuK\a
_diffrn_radiation_wavelength 1.54184
_diffrn_reflns_av_R_equivalents 0.0332
_diffrn_reflns_av_unetI/netI 0.0309
_diffrn_reflns_Laue_measured_fraction_full 0.966
_diffrn_reflns_Laue_measured_fraction_max 0.955
_diffrn_reflns_limit_h_max 8
_diffrn_reflns_limit_h_min -9
_diffrn_reflns_limit_k_max 31
_diffrn_reflns_limit_k_min -29
_diffrn_reflns_limit_l_max 18
_diffrn_reflns_limit_l_min -18
_diffrn_reflns_number 17379
_diffrn_reflns_point_group_measured_fraction_full 0.966
_diffrn_reflns_point_group_measured_fraction_max 0.955
_diffrn_reflns_theta_full 67.684
_diffrn_reflns_theta_max 70.185
_diffrn_reflns_theta_min 3.050
_diffrn_source 'micro-focus sealed X-ray tube'
_exptl_absorpt_coefficient_mu 1.289
_exptl_absorpt_correction_T_max 1.00000
_exptl_absorpt_correction_T_min 0.45720
_exptl_absorpt_correction_type multi-scan
_exptl_absorpt_process_details
;
CrysAlisPro 1.171.40.84a (Rigaku Oxford Diffraction, 2020)
Empirical absorption correction using spherical harmonics,
implemented in SCALE3 ABSPACK scaling algorithm.
;
_exptl_crystal_colour violet
_exptl_crystal_density_diffrn 1.686
_exptl_crystal_description block
_exptl_crystal_F_000 1440
_exptl_crystal_recrystallization_method 'Re-crystallisation from solvent: CHCl3/hexane'
_exptl_crystal_size_max 0.1
_exptl_crystal_size_mid 0.04
_exptl_crystal_size_min 0.03
_refine_diff_density_max 0.320
_refine_diff_density_min -0.284
_refine_diff_density_rms 0.064
_refine_ls_extinction_method none
_refine_ls_goodness_of_fit_ref 1.220
_refine_ls_hydrogen_treatment constr
_refine_ls_matrix_type full
_refine_ls_number_parameters 519
_refine_ls_number_reflns 5135
_refine_ls_number_restraints 6
_refine_ls_restrained_S_all 1.220
_refine_ls_R_factor_all 0.0801
_refine_ls_R_factor_gt 0.0737
_refine_ls_shift/su_max 0.005
_refine_ls_shift/su_mean 0.000
_refine_ls_structure_factor_coef Fsqd
_refine_ls_weighting_details 'w=1/[\s^2^(Fo^2^)+(0.0034P)^2^+8.7526P] where P=(Fo^2^+2Fc^2^)/3'
_refine_ls_weighting_scheme calc
_refine_ls_wR_factor_gt 0.1467
_refine_ls_wR_factor_ref 0.1493
_reflns_Friedel_coverage 0.000
_reflns_number_gt 4647
_reflns_number_total 5135
_reflns_threshold_expression 'I > 2\s(I)'
_cod_data_source_file d3cc01083j2.cif
_cod_data_source_block shelx
_cod_depositor_comments 'Adding full bibliography for 7131556.cif.'
_cod_original_sg_symbol_Hall '-P 2ybc (z,y,-x)'
_cod_database_code 7131556
_shelx_shelxl_version_number 2018/3
_shelx_space_group_comment
;
The symmetry employed for this shelxl refinement is uniquely defined
by the following loop, which should always be used as a source of
symmetry information in preference to the above space-group names.
They are only intended as comments.
;
_oxdiff_exptl_absorpt_empirical_full_min 0.496
_oxdiff_exptl_absorpt_empirical_full_max 2.184
_oxdiff_exptl_absorpt_empirical_details
;
Empirical correction (ABSPACK) includes:
- Absorption correction using spherical harmonics
- Frame scaling
;

loop_
_space_group_symop_operation_xyz
'x, y, z'
'-x+1/2, y+1/2, -z'
'-x, -y, -z'
'x-1/2, -y-1/2, z'

loop_
_atom_site_label
_atom_site_type_symbol
_atom_site_fract_x
_atom_site_fract_y
_atom_site_fract_z
_atom_site_U_iso_or_equiv
_atom_site_adp_type
_atom_site_occupancy
_atom_site_site_symmetry_order
_atom_site_calc_flag
_atom_site_refinement_flags_posn
_atom_site_refinement_flags_adp
_atom_site_refinement_flags_occupancy
_atom_site_disorder_assembly
_atom_site_disorder_group
F1 F 0.4417(3) 0.59722(12) 0.86133(18) 0.0493(7) Uani 1 1 d . . . . .
F2 F 0.5060(4) 0.56781(14) 1.03673(19) 0.0596(8) Uani 1 1 d . . . . .
F3 F 0.8523(4) 0.54899(12) 1.13709(18) 0.0563(8) Uani 1 1 d . . . . .
F4 F 1.1355(4) 0.56016(11) 1.05738(19) 0.0490(7) Uani 1 1 d . . . . .
F5 F 1.0744(3) 0.59025(10) 0.88056(17) 0.0405(6) Uani 1 1 d . . . . .
F6 F 0.6035(3) 0.67726(11) 0.17477(16) 0.0409(6) Uani 1 1 d . . . . .
F7 F 0.4548(3) 0.69683(10) -0.00377(17) 0.0409(6) Uani 1 1 d . . . . .
F8 F 0.0857(3) 0.70470(10) -0.06794(16) 0.0388(6) Uani 1 1 d . . . . .
F9 F -0.1320(3) 0.69071(10) 0.04885(17) 0.0372(6) Uani 1 1 d . . . . .
F10 F 0.0135(3) 0.66732(9) 0.22692(16) 0.0349(5) Uani 1 1 d . . . . .
N1 N 0.5842(5) 0.66205(13) 0.6365(2) 0.0324(8) Uani 1 1 d . . . . .
H1 H 0.613152 0.642237 0.596135 0.039 Uiso 0.522(3) 1 calc R U P . .
N2 N 0.7079(4) 0.56897(13) 0.6089(2) 0.0277(7) Uani 1 1 d . . . . .
H2 H 0.662334 0.595480 0.576113 0.033 Uiso 0.593(3) 1 calc R U P . .
N3 N 0.5650(4) 0.58950(12) 0.4140(2) 0.0248(7) Uani 1 1 d . . . . .
H3 H 0.561530 0.604688 0.464678 0.030 Uiso 0.425(3) 1 calc R U P . .
N4 N 0.4404(5) 0.67689(13) 0.4661(2) 0.0308(7) Uani 1 1 d . . . . .
H4 H 0.496803 0.648316 0.484632 0.037 Uiso 0.460(3) 1 calc R U P . .
C1 C 0.4859(6) 0.70557(16) 0.6179(3) 0.0319(9) Uani 1 1 d . . . . .
C2 C 0.4740(6) 0.72912(16) 0.7033(3) 0.0338(9) Uani 1 1 d . . . . .
H2A H 0.415305 0.760112 0.709991 0.041 Uiso 1 1 calc R U . . .
C3 C 0.5656(6) 0.69726(16) 0.7730(3) 0.0315(9) Uani 1 1 d . . . . .
H3A H 0.581794 0.702622 0.835988 0.038 Uiso 1 1 calc R U . . .
C4 C 0.6321(6) 0.65381(16) 0.7300(3) 0.0302(8) Uani 1 1 d . . . . .
C5 C 0.7152(5) 0.60666(15) 0.7629(3) 0.0266(8) Uani 1 1 d . . . . .
C6 C 0.7501(5) 0.56664(16) 0.7049(3) 0.0287(8) Uani 1 1 d . . . . .
C7 C 0.8451(16) 0.5194(5) 0.7261(9) 0.028(2) Uani 0.559(11) 1 d . . P A 1
H7 H 0.899060 0.507344 0.785290 0.034 Uiso 0.559(11) 1 calc R U P A 1
C8 C 0.8457(15) 0.4928(4) 0.6424(8) 0.033(3) Uani 0.559(11) 1 d . . P A 1
C9 C 0.7497(5) 0.52302(16) 0.5754(3) 0.0339(9) Uani 1 1 d . . . . .
C10 C 0.9034(10) 0.4439(3) 0.6252(5) 0.033(2) Uani 0.559(11) 1 d . . P A 1
H10 H 0.953468 0.422037 0.674575 0.039 Uiso 0.559(11) 1 calc R U P A 1
C10A C 0.6754(15) 0.4788(4) 0.2989(7) 0.037(3) Uani 0.441(11) 1 d . . P A 2
H10A H 0.684582 0.472566 0.239067 0.045 Uiso 0.441(11) 1 calc R U P A 2
C11 C 0.8878(7) 0.42530(18) 0.5306(3) 0.0415(11) Uani 1 1 d . . . . .
H11 H 0.910148 0.435885 0.591811 0.050 Uiso 0.441(11) 1 calc R U P A 3
C12 C 0.9513(7) 0.37669(17) 0.5101(3) 0.0432(11) Uani 1 1 d . . . B 3
H12 H 1.016179 0.355667 0.557701 0.052 Uiso 1 1 calc R U . B 3
C13 C 0.9184(6) 0.35960(17) 0.4195(4) 0.0450(12) Uani 1 1 d . . . . .
H13 H 0.958317 0.327019 0.405924 0.054 Uiso 1 1 calc R U . B 3
C14 C 0.8254(8) 0.3919(2) 0.3499(3) 0.0576(15) Uani 1 1 d . . . C 3
H14 H 0.805033 0.381113 0.288798 0.069 Uiso 1 1 calc R U . C 3
C15 C 0.7614(8) 0.4402(2) 0.3693(3) 0.0497(13) Uani 1 1 d . . . . .
H15 H 0.697830 0.460860 0.320818 0.060 Uiso 0.559(11) 1 calc R U P A 3
C16 C 0.7904(5) 0.45861(14) 0.4602(3) 0.0248(8) Uani 1 1 d . . . D 3
C17 C 0.7265(5) 0.50886(15) 0.4814(3) 0.0285(8) Uani 1 1 d . . . . .
C18 C 0.6422(5) 0.54282(17) 0.4073(3) 0.0353(10) Uani 1 1 d D . . . .
C19 C 0.6513(14) 0.5382(5) 0.3101(6) 0.046(3) Uani 0.559(11) 1 d D . P A 1
H19 H 0.711237 0.512079 0.286342 0.055 Uiso 0.559(11) 1 calc R U P A 1
C20 C 0.5570(14) 0.5787(4) 0.2609(6) 0.036(3) Uani 0.559(11) 1 d D . P A 1
H20 H 0.539086 0.585021 0.198095 0.043 Uiso 0.559(11) 1 calc R U P A 1
C21 C 0.4917(5) 0.60924(16) 0.3255(3) 0.0296(8) Uani 1 1 d D . . . .
C22 C 0.3952(5) 0.65673(15) 0.3065(3) 0.0251(8) Uani 1 1 d . . . . .
C23 C 0.3692(5) 0.69042(15) 0.3756(3) 0.0278(8) Uani 1 1 d . . . . .
C24 C 0.2861(5) 0.74050(15) 0.3749(3) 0.0290(8) Uani 1 1 d . . . . .
H24 H 0.226837 0.759280 0.322855 0.035 Uiso 1 1 calc R U . . .
C25 C 0.3101(6) 0.75578(16) 0.4654(3) 0.0310(9) Uani 1 1 d . . . . .
H25 H 0.269749 0.786618 0.486060 0.037 Uiso 1 1 calc R U . . .
C26 C 0.4086(6) 0.71516(15) 0.5214(3) 0.0314(9) Uani 1 1 d . . . . .
C27 C 0.7549(5) 0.59468(15) 0.8635(3) 0.0288(8) Uani 1 1 d . . . . .
C28 C 0.6158(6) 0.58914(18) 0.9075(3) 0.0352(9) Uani 1 1 d . . . . .
C29 C 0.6474(6) 0.57345(19) 0.9981(3) 0.0404(10) Uani 1 1 d . . . . .
C30 C 0.8212(7) 0.56367(18) 1.0485(3) 0.0397(10) Uani 1 1 d . . . . .
C31 C 0.9640(6) 0.56944(16) 1.0082(3) 0.0345(9) Uani 1 1 d . . . . .
C32 C 0.9300(5) 0.58487(16) 0.9171(3) 0.0309(9) Uani 1 1 d . . . . .
C33 C 0.3154(5) 0.67090(15) 0.2078(3) 0.0261(8) Uani 1 1 d . . . . .
C34 C 0.4205(5) 0.67919(16) 0.1458(3) 0.0295(8) Uani 1 1 d . . . . .
C35 C 0.3462(6) 0.68988(16) 0.0537(3) 0.0308(9) Uani 1 1 d . . . . .
C36 C 0.1602(6) 0.69413(15) 0.0210(3) 0.0299(8) Uani 1 1 d . . . . .
C37 C 0.0501(5) 0.68731(15) 0.0810(3) 0.0285(8) Uani 1 1 d . . . . .
C38 C 0.1270(5) 0.67540(15) 0.1722(3) 0.0283(8) Uani 1 1 d . . . . .
C20A C 0.491(2) 0.5670(5) 0.2634(9) 0.042(4) Uani 0.441(11) 1 d D . P A 2
H20A H 0.440223 0.567600 0.200067 0.051 Uiso 0.441(11) 1 calc R U P A 2
C19A C 0.578(2) 0.5255(5) 0.3127(9) 0.056(5) Uani 0.441(11) 1 d D . P A 2
C7A C 0.7863(19) 0.5133(7) 0.7393(11) 0.030(3) Uani 0.441(11) 1 d . . P A 2
H7A H 0.804328 0.501349 0.799595 0.036 Uiso 0.441(11) 1 calc R U P A 2
C8A C 0.787(2) 0.4858(5) 0.6636(9) 0.034(3) Uani 0.441(11) 1 d . . P A 2
H8A H 0.807109 0.450133 0.662497 0.040 Uiso 0.441(11) 1 calc R U P A 2

loop_
_atom_site_aniso_label
_atom_site_aniso_U_11
_atom_site_aniso_U_22
_atom_site_aniso_U_33
_atom_site_aniso_U_23
_atom_site_aniso_U_13
_atom_site_aniso_U_12
F1 0.0277(13) 0.086(2) 0.0348(14) 0.0176(14) 0.0095(11) 0.0069(13)
F2 0.0533(17) 0.097(2) 0.0346(14) 0.0161(15) 0.0236(13) 0.0061(16)
F3 0.069(2) 0.070(2) 0.0264(13) 0.0147(13) 0.0054(13) 0.0114(16)
F4 0.0413(15) 0.0530(17) 0.0405(15) 0.0000(12) -0.0121(12) 0.0125(12)
F5 0.0261(12) 0.0523(16) 0.0416(14) -0.0032(12) 0.0060(11) 0.0031(11)
F6 0.0236(12) 0.0692(18) 0.0317(13) -0.0007(12) 0.0104(10) 0.0001(11)
F7 0.0443(15) 0.0542(16) 0.0292(12) -0.0010(11) 0.0184(11) -0.0014(12)
F8 0.0471(15) 0.0408(14) 0.0263(12) 0.0030(10) 0.0054(11) 0.0052(11)
F9 0.0266(12) 0.0423(14) 0.0385(13) 0.0029(11) 0.0005(10) 0.0042(10)
F10 0.0254(11) 0.0444(14) 0.0370(13) 0.0047(11) 0.0120(10) -0.0010(10)
N1 0.041(2) 0.0320(18) 0.0277(17) 0.0043(14) 0.0148(15) 0.0073(15)
N2 0.0280(17) 0.0293(17) 0.0272(16) 0.0004(13) 0.0095(14) -0.0001(13)
N3 0.0221(15) 0.0288(17) 0.0234(15) -0.0012(13) 0.0056(12) 0.0008(13)
N4 0.0403(19) 0.0289(17) 0.0269(17) -0.0003(14) 0.0153(15) 0.0019(14)
C1 0.038(2) 0.032(2) 0.028(2) 0.0028(16) 0.0121(18) 0.0047(17)
C2 0.042(2) 0.032(2) 0.030(2) -0.0020(17) 0.0130(19) 0.0072(18)
C3 0.040(2) 0.035(2) 0.0234(19) -0.0026(16) 0.0139(17) -0.0006(18)
C4 0.032(2) 0.034(2) 0.0255(19) -0.0002(16) 0.0086(16) 0.0007(17)
C5 0.0216(18) 0.033(2) 0.0258(19) -0.0006(16) 0.0077(15) -0.0021(15)
C6 0.0215(18) 0.031(2) 0.031(2) 0.0005(16) 0.0021(16) -0.0006(15)
C7 0.020(6) 0.037(5) 0.031(5) 0.012(4) 0.014(4) 0.005(5)
C8 0.037(5) 0.033(5) 0.041(5) 0.006(4) 0.031(4) -0.001(4)
C9 0.0188(19) 0.028(2) 0.052(3) -0.0067(19) 0.0028(18) 0.0008(15)
C10 0.040(4) 0.035(4) 0.025(4) 0.008(3) 0.012(3) 0.007(3)
C10A 0.055(7) 0.030(5) 0.025(5) -0.003(4) 0.006(4) 0.014(4)
C11 0.060(3) 0.037(2) 0.027(2) 0.0056(18) 0.009(2) 0.004(2)
C12 0.053(3) 0.031(2) 0.043(3) 0.0064(19) 0.006(2) 0.009(2)
C13 0.036(2) 0.026(2) 0.069(3) -0.012(2) 0.005(2) 0.0013(18)
C14 0.073(4) 0.053(3) 0.033(3) -0.020(2) -0.013(2) 0.020(3)
C15 0.069(3) 0.048(3) 0.024(2) -0.008(2) -0.002(2) 0.023(2)
C16 0.0216(18) 0.0261(19) 0.0278(19) 0.0001(15) 0.0083(15) -0.0039(14)
C17 0.0203(18) 0.026(2) 0.040(2) -0.0053(17) 0.0098(16) -0.0030(15)
C18 0.023(2) 0.036(2) 0.047(3) -0.0114(19) 0.0094(18) 0.0001(17)
C19 0.030(6) 0.063(8) 0.033(5) -0.028(5) -0.012(4) 0.027(5)
C20 0.031(6) 0.046(6) 0.022(4) -0.011(4) -0.007(4) 0.012(5)
C21 0.0266(19) 0.035(2) 0.027(2) -0.0032(16) 0.0055(16) 0.0013(16)
C22 0.0215(18) 0.029(2) 0.0260(19) 0.0003(15) 0.0093(15) -0.0041(15)
C23 0.027(2) 0.030(2) 0.027(2) 0.0010(16) 0.0092(16) -0.0042(15)
C24 0.028(2) 0.030(2) 0.028(2) 0.0068(16) 0.0057(17) 0.0002(16)
C25 0.035(2) 0.027(2) 0.032(2) 0.0005(16) 0.0115(18) 0.0032(16)
C26 0.041(2) 0.027(2) 0.028(2) -0.0003(16) 0.0115(18) 0.0018(17)
C27 0.0264(19) 0.031(2) 0.027(2) -0.0018(16) 0.0040(16) 0.0009(16)
C28 0.030(2) 0.047(3) 0.027(2) 0.0019(18) 0.0056(17) 0.0054(18)
C29 0.039(2) 0.055(3) 0.031(2) 0.004(2) 0.0141(19) 0.006(2)
C30 0.052(3) 0.040(2) 0.025(2) 0.0064(18) 0.006(2) 0.006(2)
C31 0.035(2) 0.033(2) 0.030(2) -0.0008(17) -0.0039(18) 0.0064(17)
C32 0.027(2) 0.033(2) 0.031(2) -0.0022(17) 0.0039(16) 0.0010(16)
C33 0.0247(19) 0.0272(19) 0.0259(19) -0.0014(15) 0.0054(15) 0.0005(15)
C34 0.025(2) 0.035(2) 0.029(2) -0.0027(17) 0.0083(16) -0.0008(16)
C35 0.035(2) 0.033(2) 0.027(2) -0.0028(16) 0.0126(17) 0.0001(17)
C36 0.039(2) 0.0254(19) 0.0236(19) 0.0002(15) 0.0043(17) 0.0015(16)
C37 0.0237(19) 0.028(2) 0.032(2) -0.0012(16) 0.0031(16) 0.0029(15)
C38 0.0244(19) 0.030(2) 0.034(2) 0.0003(16) 0.0122(16) 0.0004(15)
C20A 0.057(10) 0.036(7) 0.043(7) -0.013(5) 0.030(7) -0.018(6)
C19A 0.060(11) 0.033(6) 0.092(12) -0.007(6) 0.051(10) -0.010(7)
C7A 0.020(8) 0.038(7) 0.030(7) -0.005(5) 0.002(5) 0.001(6)
C8A 0.039(8) 0.023(6) 0.031(7) 0.001(5) -0.006(6) 0.009(5)

loop_
_atom_type_symbol
_atom_type_description
_atom_type_scat_dispersion_real
_atom_type_scat_dispersion_imag
_atom_type_scat_source
C C 0.0181 0.0091 'International Tables Vol C Tables 4.2.6.8 and 6.1.1.4'
H H 0.0000 0.0000 'International Tables Vol C Tables 4.2.6.8 and 6.1.1.4'
F F 0.0727 0.0534 'International Tables Vol C Tables 4.2.6.8 and 6.1.1.4'
N N 0.0311 0.0180 'International Tables Vol C Tables 4.2.6.8 and 6.1.1.4'

loop_
_geom_angle_atom_site_label_1
_geom_angle_atom_site_label_2
_geom_angle_atom_site_label_3
_geom_angle
_geom_angle_site_symmetry_1
_geom_angle_site_symmetry_3
_geom_angle_publ_flag
C1 N1 C4 109.4(3) . . ?
C1 N1 H1 125.3 . . ?
C4 N1 H1 125.3 . . ?
C9 N2 C6 109.4(3) . . ?
C9 N2 H2 125.3 . . ?
C6 N2 H2 125.3 . . ?
C18 N3 C21 109.3(3) . . ?
C18 N3 H3 125.4 . . ?
C21 N3 H3 125.4 . . ?
C26 N4 C23 109.6(3) . . ?
C26 N4 H4 125.2 . . ?
C23 N4 H4 125.2 . . ?
N1 C1 C26 114.7(4) . . ?
N1 C1 C2 108.9(4) . . ?
C26 C1 C2 136.2(4) . . ?
C3 C2 C1 107.0(4) . . ?
C3 C2 H2A 126.5 . . ?
C1 C2 H2A 126.5 . . ?
C2 C3 C4 106.9(3) . . ?
C2 C3 H3A 126.6 . . ?
C4 C3 H3A 126.6 . . ?
N1 C4 C5 118.3(4) . . ?
N1 C4 C3 107.7(3) . . ?
C5 C4 C3 133.8(4) . . ?
C4 C5 C6 123.5(4) . . ?
C4 C5 C27 119.6(3) . . ?
C6 C5 C27 116.6(4) . . ?
N2 C6 C7 103.9(6) . . ?
N2 C6 C5 124.9(4) . . ?
C7 C6 C5 130.9(6) . . ?
N2 C6 C7A 112.1(7) . . ?
C5 C6 C7A 120.8(7) . . ?
C6 C7 C8 109.2(10) . . ?
C6 C7 H7 125.4 . . ?
C8 C7 H7 125.4 . . ?
C9 C8 C10 122.0(9) . . ?
C9 C8 C7 105.1(9) . . ?
C10 C8 C7 132.2(10) . . ?
C8 C9 N2 111.4(6) . . ?
C8 C9 C17 120.3(6) . . ?
N2 C9 C17 127.6(4) . . ?
N2 C9 C8A 103.1(6) . . ?
C17 C9 C8A 128.1(6) . . ?
C8 C10 C11 121.6(7) . . ?
C8 C10 H10 119.2 . . ?
C11 C10 H10 119.2 . . ?
C19A C10A C15 127.2(9) . . ?
C19A C10A H10A 116.4 . . ?
C15 C10A H10A 116.4 . . ?
C12 C11 C16 121.4(4) . . ?
C12 C11 H11 119.3 . . ?
C16 C11 H11 119.3 . . ?
C13 C12 C11 120.6(4) . . ?
C13 C12 H12 119.7 . . ?
C11 C12 H12 119.7 . . ?
C14 C13 C12 118.7(4) . . ?
C14 C13 H13 120.6 . . ?
C12 C13 H13 120.6 . . ?
C13 C14 C15 121.2(4) . . ?
C13 C14 H14 119.4 . . ?
C15 C14 H14 119.4 . . ?
C14 C15 C16 121.7(4) . . ?
C14 C15 H15 119.1 . . ?
C16 C15 H15 119.1 . . ?
C15 C16 C11 116.3(4) . . ?
C15 C16 C17 122.4(4) . . ?
C11 C16 C17 121.3(4) . . ?
C9 C17 C18 122.1(4) . . ?
C9 C17 C16 118.8(4) . . ?
C18 C17 C16 119.1(4) . . ?
N3 C18 C17 127.1(4) . . ?
N3 C18 C19A 107.6(7) . . ?
C17 C18 C19A 123.0(6) . . ?
N3 C18 C19 105.8(5) . . ?
C17 C18 C19 126.3(5) . . ?
C20 C19 C18 108.7(7) . . ?
C20 C19 H19 125.6 . . ?
C18 C19 H19 125.6 . . ?
C19 C20 C21 106.1(7) . . ?
C19 C20 H20 127.0 . . ?
C21 C20 H20 127.0 . . ?
N3 C21 C22 124.5(4) . . ?
N3 C21 C20 108.6(5) . . ?
C22 C21 C20 126.0(5) . . ?
N3 C21 C20A 106.0(7) . . ?
C22 C21 C20A 127.5(7) . . ?
C23 C22 C21 123.1(4) . . ?
C23 C22 C33 118.9(3) . . ?
C21 C22 C33 118.0(3) . . ?
N4 C23 C22 118.6(4) . . ?
N4 C23 C24 107.4(3) . . ?
C22 C23 C24 133.9(4) . . ?
C25 C24 C23 107.4(3) . . ?
C25 C24 H24 126.3 . . ?
C23 C24 H24 126.3 . . ?
C24 C25 C26 106.8(3) . . ?
C24 C25 H25 126.6 . . ?
C26 C25 H25 126.6 . . ?
N4 C26 C25 108.8(4) . . ?
N4 C26 C1 113.7(4) . . ?
C25 C26 C1 137.4(4) . . ?
C28 C27 C32 115.9(4) . . ?
C28 C27 C5 121.1(4) . . ?
C32 C27 C5 122.8(4) . . ?
F1 C28 C29 117.2(4) . . ?
F1 C28 C27 120.5(4) . . ?
C29 C28 C27 122.3(4) . . ?
F2 C29 C30 120.2(4) . . ?
F2 C29 C28 119.7(4) . . ?
C30 C29 C28 120.2(4) . . ?
F3 C30 C29 120.2(4) . . ?
F3 C30 C31 120.2(4) . . ?
C29 C30 C31 119.6(4) . . ?
F4 C31 C30 120.0(4) . . ?
F4 C31 C32 120.5(4) . . ?
C30 C31 C32 119.6(4) . . ?
F5 C32 C31 117.5(4) . . ?
F5 C32 C27 120.1(4) . . ?
C31 C32 C27 122.5(4) . . ?
C34 C33 C38 115.9(4) . . ?
C34 C33 C22 122.9(3) . . ?
C38 C33 C22 121.2(3) . . ?
F6 C34 C35 117.2(3) . . ?
F6 C34 C33 119.9(4) . . ?
C35 C34 C33 122.9(4) . . ?
F7 C35 C36 120.0(4) . . ?
F7 C35 C34 120.3(4) . . ?
C36 C35 C34 119.7(4) . . ?
F8 C36 C35 120.5(4) . . ?
F8 C36 C37 120.0(4) . . ?
C35 C36 C37 119.4(4) . . ?
F9 C37 C38 120.6(4) . . ?
F9 C37 C36 119.5(4) . . ?
C38 C37 C36 119.9(4) . . ?
F10 C38 C37 117.5(3) . . ?
F10 C38 C33 120.2(4) . . ?
C37 C38 C33 122.3(4) . . ?
C19A C20A C21 108.7(11) . . ?
C19A C20A H20A 125.7 . . ?
C21 C20A H20A 125.7 . . ?
C20A C19A C18 106.5(10) . . ?
C20A C19A C10A 139.6(12) . . ?
C18 C19A C10A 109.8(10) . . ?
C8A C7A C6 103.7(12) . . ?
C8A C7A H7A 128.1 . . ?
C6 C7A H7A 128.1 . . ?
C7A C8A C9 110.3(11) . . ?
C7A C8A H8A 124.9 . . ?
C9 C8A H8A 124.9 . . ?

loop_
_geom_bond_atom_site_label_1
_geom_bond_atom_site_label_2
_geom_bond_distance
_geom_bond_site_symmetry_2
_geom_bond_publ_flag
F1 C28 1.342(5) . ?
F2 C29 1.348(5) . ?
F3 C30 1.341(5) . ?
F4 C31 1.344(5) . ?
F5 C32 1.348(5) . ?
F6 C34 1.346(4) . ?
F7 C35 1.343(4) . ?
F8 C36 1.337(4) . ?
F9 C37 1.345(4) . ?
F10 C38 1.346(4) . ?
N1 C1 1.334(5) . ?
N1 C4 1.371(5) . ?
N1 H1 0.8600 . ?
N2 C9 1.352(5) . ?
N2 C6 1.393(5) . ?
N2 H2 0.8600 . ?
N3 C18 1.349(5) . ?
N3 C21 1.396(5) . ?
N3 H3 0.8600 . ?
N4 C26 1.346(5) . ?
N4 C23 1.370(5) . ?
N4 H4 0.8600 . ?
C1 C26 1.437(6) . ?
C1 C2 1.438(6) . ?
C2 C3 1.370(6) . ?
C2 H2A 0.9300 . ?
C3 C4 1.442(6) . ?
C3 H3A 0.9300 . ?
C4 C5 1.397(6) . ?
C5 C6 1.413(6) . ?
C5 C27 1.492(5) . ?
C6 C7 1.407(13) . ?
C6 C7A 1.467(18) . ?
C7 C8 1.428(19) . ?
C7 H7 0.9300 . ?
C8 C9 1.331(12) . ?
C8 C10 1.378(13) . ?
C9 C17 1.421(6) . ?
C9 C8A 1.598(14) . ?
C10 C11 1.471(8) . ?
C10 H10 0.9300 . ?
C10A C19A 1.448(16) . ?
C10A C15 1.475(10) . ?
C10A H10A 0.9300 . ?
C11 C12 1.401(6) . ?
C11 C16 1.413(6) . ?
C11 H11 0.9300 . ?
C12 C13 1.388(7) . ?
C12 H12 0.9300 . ?
C13 C14 1.379(7) . ?
C13 H13 0.9300 . ?
C14 C15 1.390(7) . ?
C14 H14 0.9300 . ?
C15 C16 1.405(6) . ?
C15 H15 0.9300 . ?
C16 C17 1.442(5) . ?
C17 C18 1.429(6) . ?
C18 C19A 1.447(14) . ?
C18 C19 1.479(9) . ?
C19 C20 1.368(11) . ?
C19 H19 0.9300 . ?
C20 C21 1.428(9) . ?
C20 H20 0.9300 . ?
C21 C22 1.415(5) . ?
C21 C20A 1.429(12) . ?
C22 C23 1.401(5) . ?
C22 C33 1.494(5) . ?
C23 C24 1.432(5) . ?
C24 C25 1.379(6) . ?
C24 H24 0.9300 . ?
C25 C26 1.426(6) . ?
C25 H25 0.9300 . ?
C27 C28 1.384(6) . ?
C27 C32 1.390(6) . ?
C28 C29 1.377(6) . ?
C29 C30 1.367(6) . ?
C30 C31 1.374(6) . ?
C31 C32 1.380(6) . ?
C33 C34 1.383(5) . ?
C33 C38 1.397(5) . ?
C34 C35 1.380(6) . ?
C35 C36 1.375(6) . ?
C36 C37 1.382(6) . ?
C37 C38 1.377(6) . ?
C20A C19A 1.369(14) . ?
C20A H20A 0.9300 . ?
C7A C8A 1.34(2) . ?
C7A H7A 0.9300 . ?
C8A H8A 0.9300 . ?

loop_
_geom_torsion_atom_site_label_1
_geom_torsion_atom_site_label_2
_geom_torsion_atom_site_label_3
_geom_torsion_atom_site_label_4
_geom_torsion
_geom_torsion_site_symmetry_1
_geom_torsion_site_symmetry_2
_geom_torsion_site_symmetry_3
_geom_torsion_site_symmetry_4
_geom_torsion_publ_flag
C4 N1 C1 C26 -172.8(4) . . . . ?
C4 N1 C1 C2 2.8(5) . . . . ?
N1 C1 C2 C3 -1.3(5) . . . . ?
C26 C1 C2 C3 172.9(5) . . . . ?
C1 C2 C3 C4 -0.6(5) . . . . ?
C1 N1 C4 C5 171.7(4) . . . . ?
C1 N1 C4 C3 -3.1(5) . . . . ?
C2 C3 C4 N1 2.2(5) . . . . ?
C2 C3 C4 C5 -171.5(5) . . . . ?
N1 C4 C5 C6 -1.0(6) . . . . ?
C3 C4 C5 C6 172.2(4) . . . . ?
N1 C4 C5 C27 -175.0(4) . . . . ?
C3 C4 C5 C27 -1.8(7) . . . . ?
C9 N2 C6 C7 8.8(6) . . . . ?
C9 N2 C6 C5 -176.3(4) . . . . ?
C9 N2 C6 C7A -12.9(7) . . . . ?
C4 C5 C6 N2 0.3(6) . . . . ?
C27 C5 C6 N2 174.5(3) . . . . ?
C4 C5 C6 C7 173.8(7) . . . . ?
C27 C5 C6 C7 -12.1(8) . . . . ?
C4 C5 C6 C7A -161.8(7) . . . . ?
C27 C5 C6 C7A 12.4(8) . . . . ?
N2 C6 C7 C8 -4.3(9) . . . . ?
C5 C6 C7 C8 -178.7(6) . . . . ?
C6 C7 C8 C9 -1.7(10) . . . . ?
C6 C7 C8 C10 -172.8(10) . . . . ?
C10 C8 C9 N2 179.7(7) . . . . ?
C7 C8 C9 N2 7.4(8) . . . . ?
C10 C8 C9 C17 -9.5(11) . . . . ?
C7 C8 C9 C17 178.3(6) . . . . ?
C6 N2 C9 C8 -10.6(6) . . . . ?
C6 N2 C9 C17 179.4(4) . . . . ?
C6 N2 C9 C8A 11.5(7) . . . . ?
C9 C8 C10 C11 9.8(13) . . . . ?
C7 C8 C10 C11 179.7(9) . . . . ?
C16 C11 C12 C13 -0.7(8) . . . . ?
C11 C12 C13 C14 1.4(8) . . . . ?
C12 C13 C14 C15 -1.4(9) . . . . ?
C13 C14 C15 C16 0.8(9) . . . . ?
C14 C15 C16 C11 -0.1(8) . . . . ?
C14 C15 C16 C17 179.4(5) . . . . ?
C12 C11 C16 C15 0.0(7) . . . . ?
C12 C11 C16 C17 -179.4(4) . . . . ?
C8 C9 C17 C18 -172.9(6) . . . . ?
N2 C9 C17 C18 -3.7(6) . . . . ?
C8A C9 C17 C18 161.2(8) . . . . ?
N2 C9 C17 C16 176.3(4) . . . . ?
C15 C16 C17 C9 175.4(4) . . . . ?
C11 C16 C17 C9 -5.2(6) . . . . ?
C15 C16 C17 C18 -4.6(6) . . . . ?
C11 C16 C17 C18 174.8(4) . . . . ?
C21 N3 C18 C17 -177.6(4) . . . . ?
C21 N3 C18 C19A -14.6(7) . . . . ?
C21 N3 C18 C19 12.2(6) . . . . ?
C9 C17 C18 N3 -4.4(6) . . . . ?
C16 C17 C18 N3 175.6(4) . . . . ?
C9 C17 C18 C19A -165.0(7) . . . . ?
C9 C17 C18 C19 163.8(7) . . . . ?
N3 C18 C19 C20 -8.3(10) . . . . ?
C17 C18 C19 C20 -178.6(7) . . . . ?
C18 C19 C20 C21 1.1(11) . . . . ?
C18 N3 C21 C22 177.8(4) . . . . ?
C18 N3 C21 C20 -12.0(7) . . . . ?
C18 N3 C21 C20A 12.9(7) . . . . ?
C19 C20 C21 N3 6.4(10) . . . . ?
C19 C20 C21 C22 176.3(7) . . . . ?
N3 C21 C22 C23 2.7(6) . . . . ?
C20 C21 C22 C23 -165.7(7) . . . . ?
C20A C21 C22 C23 164.4(8) . . . . ?
N3 C21 C22 C33 -176.4(3) . . . . ?
C20 C21 C22 C33 15.2(8) . . . . ?
C20A C21 C22 C33 -14.7(9) . . . . ?
C26 N4 C23 C22 177.1(4) . . . . ?
C26 N4 C23 C24 -0.5(5) . . . . ?
C21 C22 C23 N4 0.0(6) . . . . ?
C33 C22 C23 N4 179.1(3) . . . . ?
C21 C22 C23 C24 176.7(4) . . . . ?
C33 C22 C23 C24 -4.2(6) . . . . ?
N4 C23 C24 C25 0.1(4) . . . . ?
C22 C23 C24 C25 -176.9(4) . . . . ?
C23 C24 C25 C26 0.3(5) . . . . ?
C23 N4 C26 C25 0.7(5) . . . . ?
C23 N4 C26 C1 -177.3(3) . . . . ?
C24 C25 C26 N4 -0.6(5) . . . . ?
C24 C25 C26 C1 176.7(5) . . . . ?
N1 C1 C26 N4 3.5(6) . . . . ?
C2 C1 C26 N4 -170.5(5) . . . . ?
N1 C1 C26 C25 -173.6(5) . . . . ?
C2 C1 C26 C25 12.4(9) . . . . ?
C4 C5 C27 C28 63.8(5) . . . . ?
C6 C5 C27 C28 -110.5(4) . . . . ?
C4 C5 C27 C32 -120.7(4) . . . . ?
C6 C5 C27 C32 64.9(5) . . . . ?
C32 C27 C28 F1 -179.3(4) . . . . ?
C5 C27 C28 F1 -3.6(6) . . . . ?
C32 C27 C28 C29 -1.8(7) . . . . ?
C5 C27 C28 C29 173.9(4) . . . . ?
F1 C28 C29 F2 -1.2(7) . . . . ?
C27 C28 C29 F2 -178.8(4) . . . . ?
F1 C28 C29 C30 178.9(4) . . . . ?
C27 C28 C29 C30 1.3(8) . . . . ?
F2 C29 C30 F3 -0.8(7) . . . . ?
C28 C29 C30 F3 179.2(4) . . . . ?
F2 C29 C30 C31 179.8(4) . . . . ?
C28 C29 C30 C31 -0.2(7) . . . . ?
F3 C30 C31 F4 0.3(7) . . . . ?
C29 C30 C31 F4 179.7(4) . . . . ?
F3 C30 C31 C32 -179.6(4) . . . . ?
C29 C30 C31 C32 -0.2(7) . . . . ?
F4 C31 C32 F5 -0.2(6) . . . . ?
C30 C31 C32 F5 179.7(4) . . . . ?
F4 C31 C32 C27 179.7(4) . . . . ?
C30 C31 C32 C27 -0.4(7) . . . . ?
C28 C27 C32 F5 -178.7(4) . . . . ?
C5 C27 C32 F5 5.6(6) . . . . ?
C28 C27 C32 C31 1.4(6) . . . . ?
C5 C27 C32 C31 -174.3(4) . . . . ?
C23 C22 C33 C34 118.4(4) . . . . ?
C21 C22 C33 C34 -62.4(5) . . . . ?
C23 C22 C33 C38 -63.1(5) . . . . ?
C21 C22 C33 C38 116.1(4) . . . . ?
C38 C33 C34 F6 177.9(4) . . . . ?
C22 C33 C34 F6 -3.5(6) . . . . ?
C38 C33 C34 C35 -1.7(6) . . . . ?
C22 C33 C34 C35 176.9(4) . . . . ?
F6 C34 C35 F7 1.4(6) . . . . ?
C33 C34 C35 F7 -179.0(4) . . . . ?
F6 C34 C35 C36 -177.7(4) . . . . ?
C33 C34 C35 C36 1.9(6) . . . . ?
F7 C35 C36 F8 0.6(6) . . . . ?
C34 C35 C36 F8 179.7(4) . . . . ?
F7 C35 C36 C37 -179.5(4) . . . . ?
C34 C35 C36 C37 -0.4(6) . . . . ?
F8 C36 C37 F9 0.9(6) . . . . ?
C35 C36 C37 F9 -179.0(4) . . . . ?
F8 C36 C37 C38 178.7(4) . . . . ?
C35 C36 C37 C38 -1.2(6) . . . . ?
F9 C37 C38 F10 0.1(6) . . . . ?
C36 C37 C38 F10 -177.7(3) . . . . ?
F9 C37 C38 C33 179.2(3) . . . . ?
C36 C37 C38 C33 1.4(6) . . . . ?
C34 C33 C38 F10 179.1(3) . . . . ?
C22 C33 C38 F10 0.5(6) . . . . ?
C34 C33 C38 C37 0.0(6) . . . . ?
C22 C33 C38 C37 -178.6(4) . . . . ?
N3 C21 C20A C19A -6.0(11) . . . . ?
C22 C21 C20A C19A -170.3(7) . . . . ?
C21 C20A C19A C18 -2.6(12) . . . . ?
C21 C20A C19A C10A -155.8(15) . . . . ?
N3 C18 C19A C20A 10.6(11) . . . . ?
C17 C18 C19A C20A 174.5(7) . . . . ?
N3 C18 C19A C10A 172.5(8) . . . . ?
C17 C18 C19A C10A -23.6(12) . . . . ?
C15 C10A C19A C20A 178.6(14) . . . . ?
C15 C10A C19A C18 25.9(16) . . . . ?
N2 C6 C7A C8A 7.5(11) . . . . ?
C5 C6 C7A C8A 171.7(8) . . . . ?
C6 C7A C8A C9 -0.1(12) . . . . ?
N2 C9 C8A C7A -7.2(11) . . . . ?
C17 C9 C8A C7A -175.0(8) . . . . ?
